data_7106652
loop_
_publ_author_name
'Roy T. McBurney'
'Alexandra M. Z. Slawin'
'Laura A. Smart'
'Yanping Yu'
'John C. Walton'

_publ_section_title
;
 UV Promoted Phenanthridine Syntheses from Oxime Carbonate Derived Iminyl
 Radicals
;
_journal_name_full 'Chem. Commun.'
_journal_page_first 7974
_journal_paper_doi 10.1039/c1cc12720a
_journal_volume 47
_journal_year 2011
_chemical_absolute_configuration ad
_chemical_formula_moiety 'C17 H16 Cl N O3'
_chemical_formula_sum 'C17 H16 Cl N O3'
_chemical_formula_weight 317.76
_chemical_name_systematic
;
?
;
_space_group_IT_number 5
_symmetry_cell_setting monoclinic
_symmetry_space_group_name_Hall 'C 2y'
_symmetry_space_group_name_H-M 'C 1 2 1'
_atom_sites_solution_hydrogens geom
_atom_sites_solution_primary direct
_atom_sites_solution_secondary difmap
_audit_creation_method SHELXL-97
_cell_angle_alpha 90.00
_cell_angle_beta 95.759(14)
_cell_angle_gamma 90.00
_cell_formula_units_Z 8
_cell_length_a 24.039(14)
_cell_length_b 7.017(5)
_cell_length_c 19.280(12)
_cell_measurement_reflns_used 1443
_cell_measurement_temperature 173(2)
_cell_measurement_theta_max 68.6
_cell_measurement_theta_min 21.3
_cell_volume 3236(4)
_computing_cell_refinement 'CrystalClear (Rigaku Corp., 2004)'
_computing_data_collection 'CrystalClear (Rigaku Corp., 2004)'
_computing_data_reduction 'CrystalClear (Rigaku Corp., 2004)'
_computing_molecular_graphics 'Bruker SHELXTL'
_computing_publication_material 'Bruker SHELXTL'
_computing_structure_refinement 'SHELXL-97 (Sheldrick, 1997)'
_computing_structure_solution 'SHELXS-97 (Sheldrick, 1990)'
_diffrn_ambient_temperature 173(2)
_diffrn_measured_fraction_theta_full 0.996
_diffrn_measured_fraction_theta_max 0.989
_diffrn_measurement_device_type CCD
_diffrn_measurement_method '\w scans'
_diffrn_radiation_monochromator confocal
_diffrn_radiation_source 'rotating anode'
_diffrn_radiation_type CuK\a
_diffrn_radiation_wavelength 1.54178
_diffrn_reflns_av_R_equivalents 0.2075
_diffrn_reflns_av_sigmaI/netI 0.1329
_diffrn_reflns_limit_h_max 28
_diffrn_reflns_limit_h_min -28
_diffrn_reflns_limit_k_max 8
_diffrn_reflns_limit_k_min -8
_diffrn_reflns_limit_l_max 22
_diffrn_reflns_limit_l_min -22
_diffrn_reflns_number 20550
_diffrn_reflns_theta_full 67.00
_diffrn_reflns_theta_max 68.08
_diffrn_reflns_theta_min 2.30
_exptl_absorpt_coefficient_mu 2.191
_exptl_absorpt_correction_T_max 1.000
_exptl_absorpt_correction_T_min 0.756
_exptl_absorpt_correction_type multi-scan
_exptl_absorpt_process_details 'Jacobson, R. (1998) Private communication'
_exptl_crystal_colour Colorless
_exptl_crystal_density_diffrn 1.305
_exptl_crystal_density_method 'not measured'
_exptl_crystal_description Prism
_exptl_crystal_F_000 1328
_exptl_crystal_size_max 0.12
_exptl_crystal_size_mid 0.02
_exptl_crystal_size_min 0.02
_refine_diff_density_max 0.723
_refine_diff_density_min -0.600
_refine_diff_density_rms 0.105
_refine_ls_abs_structure_details 'Flack H D (1983), Acta Cryst. A39, 876-881'
_refine_ls_abs_structure_Flack 0.09(5)
_refine_ls_extinction_coef 0.0053(8)
_refine_ls_extinction_expression Fc^*^=kFc[1+0.001xFc^2^\l^3^/sin(2\q)]^-1/4^
_refine_ls_extinction_method SHELXL
_refine_ls_goodness_of_fit_ref 1.203
_refine_ls_hydrogen_treatment constr
_refine_ls_matrix_type full
_refine_ls_number_parameters 400
_refine_ls_number_reflns 5616
_refine_ls_number_restraints 1
_refine_ls_restrained_S_all 1.203
_refine_ls_R_factor_all 0.1656
_refine_ls_R_factor_gt 0.1423
_refine_ls_shift/su_max 0.075
_refine_ls_shift/su_mean 0.020
_refine_ls_structure_factor_coef Fsqd
_refine_ls_weighting_details 'calc w=1/[\s^2^(Fo^2^)+(0.2000P)^2^+0.0000P] where P=(Fo^2^+2Fc^2^)/3'
_refine_ls_weighting_scheme calc
_refine_ls_wR_factor_gt 0.3619
_refine_ls_wR_factor_ref 0.3976
_reflns_number_gt 3630
_reflns_number_total 5616
_reflns_threshold_expression >2sigma(I)
_cod_data_source_file c1cc12720a.txt
_cod_data_source_block 4f
_cod_original_sg_symbol_H-M C2
_cod_database_code 7106652

loop_
_symmetry_equiv_pos_as_xyz
'x, y, z'
'-x, y, -z'
'x+1/2, y+1/2, z'
'-x+1/2, y+1/2, -z'

loop_
_atom_site_label
_atom_site_type_symbol
_atom_site_fract_x
_atom_site_fract_y
_atom_site_fract_z
_atom_site_U_iso_or_equiv
_atom_site_adp_type
_atom_site_occupancy
_atom_site_symmetry_multiplicity
_atom_site_calc_flag
_atom_site_refinement_flags
_atom_site_disorder_assembly
_atom_site_disorder_group
C1 C 0.8610(3) 0.9547(13) 0.3978(4) 0.0730(19) Uani 1 1 d . . .
C2 C 0.8789(3) 1.0488(14) 0.3405(4) 0.079(2) Uani 1 1 d . . .
C3 C 0.9185(3) 1.1961(14) 0.3527(5) 0.085(2) Uani 1 1 d . . .
H3A H 0.9316 1.2597 0.3140 0.103 Uiso 1 1 calc R . .
C4 C 0.9388(3) 1.2502(16) 0.4186(5) 0.089(3) Uani 1 1 d . . .
H4A H 0.9646 1.3527 0.4256 0.107 Uiso 1 1 calc R . .
C5 C 0.9212(4) 1.1534(17) 0.4747(5) 0.092(3) Uani 1 1 d . . .
H5A H 0.9362 1.1849 0.5207 0.110 Uiso 1 1 calc R . .
C6 C 0.8823(3) 1.0130(14) 0.4641(4) 0.078(2) Uani 1 1 d . . .
H6A H 0.8693 0.9525 0.5034 0.094 Uiso 1 1 calc R . .
C7 C 0.8206(3) 0.7902(14) 0.3907(4) 0.0744(19) Uani 1 1 d . . .
C8 C 0.8299(3) 0.6323(15) 0.3498(5) 0.086(2) Uani 1 1 d . . .
H8A H 0.8617 0.6302 0.3242 0.103 Uiso 1 1 calc R . .
C9 C 0.7943(3) 0.4802(16) 0.3455(5) 0.091(2) Uani 1 1 d . . .
H9A H 0.8010 0.3751 0.3165 0.109 Uiso 1 1 calc R . .
C10 C 0.7483(3) 0.4792(14) 0.3838(5) 0.084(2) Uani 1 1 d . . .
Cl10 Cl 0.70158(9) 0.2903(4) 0.37836(11) 0.0966(8) Uani 1 1 d . . .
C11 C 0.7377(3) 0.6433(17) 0.4228(4) 0.088(2) Uani 1 1 d . . .
H11A H 0.7048 0.6496 0.4463 0.105 Uiso 1 1 calc R . .
C12 C 0.7740(3) 0.7924(16) 0.4271(4) 0.079(2) Uani 1 1 d . . .
H12A H 0.7672 0.8991 0.4554 0.095 Uiso 1 1 calc R . .
C13 C 0.8571(3) 1.0053(14) 0.2692(5) 0.080(2) Uani 1 1 d . . .
N14 N 0.8960(3) 0.9810(14) 0.2262(3) 0.089(2) Uani 1 1 d . . .
O15 O 0.8696(2) 0.9536(11) 0.1574(3) 0.0904(17) Uani 1 1 d . . .
C16 C 0.9092(4) 0.9266(16) 0.1111(5) 0.093(3) Uani 1 1 d . . .
O16 O 0.9594(2) 0.9368(12) 0.1254(3) 0.098(2) Uani 1 1 d . . .
O17 O 0.8803(2) 0.8922(13) 0.0508(3) 0.107(2) Uani 1 1 d . . .
C18 C 0.9135(5) 0.866(3) -0.0073(6) 0.125(5) Uani 1 1 d . . .
H18A H 0.8927 0.7869 -0.0438 0.150 Uiso 1 1 calc R . .
H18B H 0.9488 0.7990 0.0087 0.150 Uiso 1 1 calc R . .
C19 C 0.9260(6) 1.056(3) -0.0362(6) 0.145(7) Uani 1 1 d . . .
H19A H 0.9493 1.0406 -0.0748 0.217 Uiso 1 1 calc R . .
H19B H 0.9461 1.1342 0.0004 0.217 Uiso 1 1 calc R . .
H19C H 0.8910 1.1197 -0.0533 0.217 Uiso 1 1 calc R . .
C20 C 0.7967(3) 0.9977(14) 0.2456(4) 0.082(2) Uani 1 1 d . . .
H20A H 0.7867 1.1054 0.2145 0.124 Uiso 1 1 calc R . .
H20B H 0.7752 1.0045 0.2861 0.124 Uiso 1 1 calc R . .
H20C H 0.7882 0.8780 0.2206 0.124 Uiso 1 1 calc R . .
C21 C 1.0646(3) 0.4447(15) 0.3134(5) 0.088(2) Uani 1 1 d . . .
C22 C 1.0161(3) 0.5433(14) 0.2843(5) 0.086(2) Uani 1 1 d . . .
C23 C 0.9933(4) 0.6913(14) 0.3241(6) 0.099(3) Uani 1 1 d . . .
H23A H 0.9623 0.7636 0.3043 0.119 Uiso 1 1 calc R . .
C24 C 1.0160(4) 0.7286(14) 0.3900(5) 0.092(3) Uani 1 1 d . . .
H24A H 0.9996 0.8251 0.4159 0.110 Uiso 1 1 calc R . .
C25 C 1.0619(4) 0.6316(16) 0.4208(5) 0.098(3) Uani 1 1 d . . .
H25A H 1.0764 0.6577 0.4675 0.117 Uiso 1 1 calc R . .
C26 C 1.0864(4) 0.4945(16) 0.3815(6) 0.098(3) Uani 1 1 d . . .
H26A H 1.1191 0.4317 0.4015 0.118 Uiso 1 1 calc R . .
C27 C 1.0907(3) 0.2803(17) 0.2789(4) 0.083(2) Uani 1 1 d . . .
C28 C 1.0589(3) 0.1277(15) 0.2543(5) 0.089(2) Uani 1 1 d . . .
H28A H 1.0198 0.1268 0.2587 0.107 Uiso 1 1 calc R . .
C29 C 1.0829(4) -0.0242(16) 0.2234(5) 0.093(3) Uani 1 1 d . . .
H29A H 1.0605 -0.1293 0.2069 0.112 Uiso 1 1 calc R . .
C30 C 1.1404(3) -0.0250(18) 0.2159(5) 0.092(3) Uani 1 1 d . . .
Cl30 Cl 1.17159(9) -0.2100(5) 0.17719(14) 0.1075(9) Uani 1 1 d . . .
C31 C 1.1715(3) 0.1398(19) 0.2366(5) 0.101(3) Uani 1 1 d . . .
H31A H 1.2099 0.1465 0.2292 0.121 Uiso 1 1 calc R . .
C32 C 1.1466(3) 0.2928(18) 0.2677(5) 0.092(2) Uani 1 1 d . . .
H32A H 1.1676 0.4039 0.2810 0.111 Uiso 1 1 calc R . .
C33 C 0.9914(3) 0.5050(15) 0.2125(5) 0.088(2) Uani 1 1 d . . .
N34 N 0.9374(3) 0.4905(14) 0.2087(4) 0.093(2) Uani 1 1 d . . .
O35 O 0.9167(2) 0.4619(12) 0.1372(3) 0.0974(19) Uani 1 1 d . . .
C36 C 0.8600(4) 0.4412(17) 0.1284(7) 0.103(3) Uani 1 1 d . . .
O36 O 0.8297(3) 0.4458(17) 0.1760(4) 0.125(3) Uani 1 1 d . . .
O37 O 0.8466(3) 0.4154(12) 0.0621(4) 0.108(2) Uani 1 1 d . . .
C38 C 0.7878(4) 0.387(2) 0.0395(7) 0.128(5) Uani 1 1 d . . .
H38A H 0.7751 0.2633 0.0571 0.154 Uiso 1 1 calc R . .
H38B H 0.7653 0.4895 0.0583 0.154 Uiso 1 1 calc R . .
C39 C 0.7803(6) 0.389(3) -0.0360(8) 0.147(6) Uani 1 1 d . . .
H39A H 0.7407 0.3713 -0.0520 0.221 Uiso 1 1 calc R . .
H39B H 0.8022 0.2860 -0.0541 0.221 Uiso 1 1 calc R . .
H39C H 0.7931 0.5118 -0.0530 0.221 Uiso 1 1 calc R . .
C40 C 1.0244(4) 0.4860(19) 0.1506(5) 0.098(3) Uani 1 1 d . . .
H40A H 1.0144 0.3665 0.1262 0.147 Uiso 1 1 calc R . .
H40B H 1.0644 0.4856 0.1665 0.147 Uiso 1 1 calc R . .
H40C H 1.0159 0.5936 0.1189 0.147 Uiso 1 1 calc R . .

loop_
_atom_site_aniso_label
_atom_site_aniso_U_11
_atom_site_aniso_U_22
_atom_site_aniso_U_33
_atom_site_aniso_U_23
_atom_site_aniso_U_13
_atom_site_aniso_U_12
C1 0.048(3) 0.070(5) 0.103(5) 0.003(4) 0.016(3) 0.008(4)
C2 0.058(4) 0.094(6) 0.086(5) 0.000(4) 0.015(3) -0.002(4)
C3 0.060(4) 0.073(5) 0.127(7) 0.000(5) 0.027(4) -0.002(4)
C4 0.059(4) 0.096(7) 0.112(6) -0.016(5) 0.009(4) 0.006(4)
C5 0.073(5) 0.102(7) 0.102(6) 0.000(5) 0.017(4) 0.006(5)
C6 0.058(4) 0.085(6) 0.093(5) -0.014(4) 0.013(3) 0.019(4)
C7 0.054(3) 0.080(5) 0.091(4) 0.009(4) 0.015(3) 0.017(4)
C8 0.056(4) 0.079(6) 0.126(6) -0.003(5) 0.024(4) -0.003(4)
C9 0.059(4) 0.092(7) 0.126(6) -0.003(5) 0.030(4) 0.004(5)
C10 0.053(4) 0.074(5) 0.128(6) 0.020(5) 0.024(4) 0.002(4)
Cl10 0.0825(13) 0.0937(16) 0.1161(15) -0.0033(13) 0.0220(10) -0.0215(13)
C11 0.064(4) 0.103(7) 0.096(5) 0.013(5) 0.010(4) 0.017(5)
C12 0.053(3) 0.090(6) 0.095(5) -0.003(5) 0.009(3) -0.004(4)
C13 0.044(3) 0.084(6) 0.115(6) 0.019(5) 0.026(3) 0.006(4)
N14 0.056(3) 0.119(7) 0.095(4) 0.009(4) 0.015(3) -0.009(4)
O15 0.055(3) 0.119(5) 0.100(4) -0.013(4) 0.025(2) 0.005(3)
C16 0.075(5) 0.099(7) 0.109(6) 0.000(5) 0.036(5) 0.003(5)
O16 0.055(3) 0.131(6) 0.111(4) 0.003(4) 0.014(2) 0.003(4)
O17 0.069(3) 0.160(8) 0.095(4) -0.008(4) 0.022(3) -0.005(4)
C18 0.095(7) 0.192(15) 0.093(6) -0.014(8) 0.034(5) 0.000(8)
C19 0.125(9) 0.216(19) 0.098(7) 0.022(9) 0.032(6) 0.069(11)
C20 0.051(3) 0.091(6) 0.107(5) 0.007(5) 0.019(3) 0.011(4)
C21 0.065(4) 0.086(6) 0.116(6) 0.017(5) 0.021(4) -0.013(5)
C22 0.061(4) 0.089(6) 0.110(6) 0.001(5) 0.021(4) -0.019(4)
C23 0.077(5) 0.066(6) 0.159(9) 0.005(5) 0.033(5) -0.003(5)
C24 0.093(6) 0.077(6) 0.105(6) -0.011(5) 0.009(5) -0.012(5)
C25 0.100(7) 0.084(7) 0.109(6) -0.017(5) 0.010(5) -0.008(6)
C26 0.072(5) 0.086(7) 0.138(8) 0.002(6) 0.021(5) -0.024(5)
C27 0.055(4) 0.094(6) 0.099(5) 0.010(5) 0.009(3) 0.003(4)
C28 0.059(4) 0.087(6) 0.124(7) 0.012(5) 0.024(4) -0.003(4)
C29 0.072(5) 0.089(7) 0.120(6) 0.013(5) 0.015(4) 0.008(5)
C30 0.058(4) 0.114(8) 0.107(5) 0.007(6) 0.018(4) 0.022(5)
Cl30 0.0766(12) 0.115(2) 0.1324(17) -0.0060(17) 0.0192(11) 0.0173(15)
C31 0.057(4) 0.114(9) 0.133(7) 0.021(7) 0.015(4) 0.002(5)
C32 0.056(4) 0.098(7) 0.122(6) 0.004(6) 0.005(4) -0.004(5)
C33 0.061(4) 0.089(6) 0.116(6) 0.016(5) 0.015(4) 0.009(4)
N34 0.067(4) 0.115(6) 0.100(5) -0.005(4) 0.019(3) 0.006(4)
O35 0.065(3) 0.113(5) 0.115(4) 0.006(4) 0.018(3) -0.005(4)
C36 0.060(4) 0.094(7) 0.157(9) -0.004(7) 0.025(5) -0.012(5)
O36 0.067(3) 0.167(8) 0.143(5) -0.007(6) 0.023(3) -0.022(5)
O37 0.075(4) 0.126(6) 0.121(5) -0.013(4) 0.006(3) -0.015(4)
C38 0.064(5) 0.159(13) 0.159(10) 0.017(9) 0.005(6) -0.017(7)
C39 0.098(8) 0.183(17) 0.159(11) -0.010(11) 0.006(7) 0.008(9)
C40 0.079(5) 0.115(8) 0.101(6) 0.009(6) 0.017(4) -0.005(6)

loop_
_atom_type_symbol
_atom_type_description
_atom_type_scat_dispersion_real
_atom_type_scat_dispersion_imag
_atom_type_scat_source
C C 0.0181 0.0091 'International Tables Vol C Tables 4.2.6.8 and 6.1.1.4'
H H 0.0000 0.0000 'International Tables Vol C Tables 4.2.6.8 and 6.1.1.4'
N N 0.0311 0.0180 'International Tables Vol C Tables 4.2.6.8 and 6.1.1.4'
O O 0.0492 0.0322 'International Tables Vol C Tables 4.2.6.8 and 6.1.1.4'
Cl Cl 0.3639 0.7018 'International Tables Vol C Tables 4.2.6.8 and 6.1.1.4'

loop_
_geom_angle_atom_site_label_1
_geom_angle_atom_site_label_2
_geom_angle_atom_site_label_3
_geom_angle
_geom_angle_site_symmetry_1
_geom_angle_site_symmetry_3
_geom_angle_publ_flag
C6 C1 C2 118.3(8) . . ?
C6 C1 C7 119.0(7) . . ?
C2 C1 C7 122.6(7) . . ?
C1 C2 C3 118.2(8) . . ?
C1 C2 C13 122.7(8) . . ?
C3 C2 C13 119.0(8) . . ?
C4 C3 C2 122.1(9) . . ?
C4 C3 H3A 119.0 . . ?
C2 C3 H3A 119.0 . . ?
C3 C4 C5 118.8(9) . . ?
C3 C4 H4A 120.6 . . ?
C5 C4 H4A 120.6 . . ?
C6 C5 C4 119.9(9) . . ?
C6 C5 H5A 120.0 . . ?
C4 C5 H5A 120.0 . . ?
C5 C6 C1 122.5(9) . . ?
C5 C6 H6A 118.7 . . ?
C1 C6 H6A 118.7 . . ?
C12 C7 C8 118.8(9) . . ?
C12 C7 C1 119.6(8) . . ?
C8 C7 C1 121.6(6) . . ?
C9 C8 C7 121.3(7) . . ?
C9 C8 H8A 119.3 . . ?
C7 C8 H8A 119.3 . . ?
C8 C9 C10 120.0(9) . . ?
C8 C9 H9A 120.0 . . ?
C10 C9 H9A 120.0 . . ?
C9 C10 C11 118.3(8) . . ?
C9 C10 Cl10 121.2(8) . . ?
C11 C10 Cl10 120.3(6) . . ?
C12 C11 C10 120.7(7) . . ?
C12 C11 H11A 119.6 . . ?
C10 C11 H11A 119.6 . . ?
C11 C12 C7 120.6(9) . . ?
C11 C12 H12A 119.7 . . ?
C7 C12 H12A 119.7 . . ?
N14 C13 C2 114.2(7) . . ?
N14 C13 C20 122.5(8) . . ?
C2 C13 C20 123.2(7) . . ?
C13 N14 O15 108.9(6) . . ?
C16 O15 N14 110.4(6) . . ?
O16 C16 O17 129.6(8) . . ?
O16 C16 O15 125.4(9) . . ?
O17 C16 O15 104.9(7) . . ?
C16 O17 C18 114.9(7) . . ?
O17 C18 C19 108.7(12) . . ?
O17 C18 H18A 110.0 . . ?
C19 C18 H18A 109.9 . . ?
O17 C18 H18B 110.0 . . ?
C19 C18 H18B 109.9 . . ?
H18A C18 H18B 108.3 . . ?
C18 C19 H19A 109.5 . . ?
C18 C19 H19B 109.5 . . ?
H19A C19 H19B 109.5 . . ?
C18 C19 H19C 109.5 . . ?
H19A C19 H19C 109.5 . . ?
H19B C19 H19C 109.5 . . ?
C13 C20 H20A 109.5 . . ?
C13 C20 H20B 109.5 . . ?
H20A C20 H20B 109.5 . . ?
C13 C20 H20C 109.5 . . ?
H20A C20 H20C 109.5 . . ?
H20B C20 H20C 109.5 . . ?
C26 C21 C22 117.4(10) . . ?
C26 C21 C27 118.2(9) . . ?
C22 C21 C27 124.2(9) . . ?
C21 C22 C23 118.9(9) . . ?
C21 C22 C33 121.3(9) . . ?
C23 C22 C33 119.7(9) . . ?
C24 C23 C22 120.1(10) . . ?
C24 C23 H23A 119.9 . . ?
C22 C23 H23A 119.9 . . ?
C23 C24 C25 122.5(10) . . ?
C23 C24 H24A 118.7 . . ?
C25 C24 H24A 118.8 . . ?
C24 C25 C26 118.0(9) . . ?
C24 C25 H25A 121.0 . . ?
C26 C25 H25A 121.0 . . ?
C25 C26 C21 122.8(10) . . ?
C25 C26 H26A 118.6 . . ?
C21 C26 H26A 118.6 . . ?
C28 C27 C32 120.8(10) . . ?
C28 C27 C21 120.7(7) . . ?
C32 C27 C21 118.4(9) . . ?
C27 C28 C29 120.6(8) . . ?
C27 C28 H28A 119.7 . . ?
C29 C28 H28A 119.7 . . ?
C28 C29 C30 120.6(10) . . ?
C28 C29 H29A 119.7 . . ?
C30 C29 H29A 119.7 . . ?
C29 C30 C31 117.8(10) . . ?
C29 C30 Cl30 121.8(9) . . ?
C31 C30 Cl30 120.2(6) . . ?
C32 C31 C30 121.0(8) . . ?
C32 C31 H31A 119.5 . . ?
C30 C31 H31A 119.5 . . ?
C27 C32 C31 118.9(10) . . ?
C27 C32 H32A 120.5 . . ?
C31 C32 H32A 120.6 . . ?
N34 C33 C22 112.0(8) . . ?
N34 C33 C40 123.6(9) . . ?
C22 C33 C40 124.4(7) . . ?
C33 N34 O35 108.5(7) . . ?
C36 O35 N34 112.5(7) . . ?
O36 C36 O37 129.2(9) . . ?
O36 C36 O35 124.4(11) . . ?
O37 C36 O35 106.4(8) . . ?
C36 O37 C38 116.8(8) . . ?
C39 C38 O37 108.5(10) . . ?
C39 C38 H38A 110.0 . . ?
O37 C38 H38A 110.0 . . ?
C39 C38 H38B 110.0 . . ?
O37 C38 H38B 110.0 . . ?
H38A C38 H38B 108.4 . . ?
C38 C39 H39A 109.5 . . ?
C38 C39 H39B 109.5 . . ?
H39A C39 H39B 109.5 . . ?
C38 C39 H39C 109.4 . . ?
H39A C39 H39C 109.5 . . ?
H39B C39 H39C 109.5 . . ?
C33 C40 H40A 109.5 . . ?
C33 C40 H40B 109.5 . . ?
H40A C40 H40B 109.5 . . ?
C33 C40 H40C 109.5 . . ?
H40A C40 H40C 109.5 . . ?
H40B C40 H40C 109.5 . . ?

loop_
_geom_bond_atom_site_label_1
_geom_bond_atom_site_label_2
_geom_bond_distance
_geom_bond_site_symmetry_2
_geom_bond_publ_flag
C1 C6 1.390(11) . ?
C1 C2 1.392(12) . ?
C1 C7 1.505(12) . ?
C2 C3 1.410(13) . ?
C2 C13 1.454(13) . ?
C3 C4 1.368(13) . ?
C3 H3A 0.9500 . ?
C4 C5 1.380(13) . ?
C4 H4A 0.9500 . ?
C5 C6 1.359(14) . ?
C5 H5A 0.9500 . ?
C6 H6A 0.9500 . ?
C7 C12 1.381(9) . ?
C7 C8 1.391(13) . ?
C8 C9 1.366(14) . ?
C8 H8A 0.9500 . ?
C9 C10 1.389(11) . ?
C9 H9A 0.9500 . ?
C10 C11 1.413(15) . ?
C10 Cl10 1.733(9) . ?
C11 C12 1.360(14) . ?
C11 H11A 0.9500 . ?
C12 H12A 0.9500 . ?
C13 N14 1.321(10) . ?
C13 C20 1.477(10) . ?
N14 O15 1.425(9) . ?
O15 C16 1.383(9) . ?
C16 O16 1.211(10) . ?
C16 O17 1.316(12) . ?
O17 C18 1.453(11) . ?
C18 C19 1.49(2) . ?
C18 H18A 0.9900 . ?
C18 H18B 0.9900 . ?
C19 H19A 0.9800 . ?
C19 H19B 0.9800 . ?
C19 H19C 0.9800 . ?
C20 H20A 0.9800 . ?
C20 H20B 0.9800 . ?
C20 H20C 0.9800 . ?
C21 C26 1.408(14) . ?
C21 C22 1.422(13) . ?
C21 C27 1.499(15) . ?
C22 C23 1.432(14) . ?
C22 C33 1.475(13) . ?
C23 C24 1.357(15) . ?
C23 H23A 0.9500 . ?
C24 C25 1.380(14) . ?
C24 H24A 0.9500 . ?
C25 C26 1.391(15) . ?
C25 H25A 0.9500 . ?
C26 H26A 0.9500 . ?
C27 C28 1.373(15) . ?
C27 C32 1.385(11) . ?
C28 C29 1.377(14) . ?
C28 H28A 0.9500 . ?
C29 C30 1.403(12) . ?
C29 H29A 0.9500 . ?
C30 C31 1.412(16) . ?
C30 Cl30 1.708(11) . ?
C31 C32 1.394(16) . ?
C31 H31A 0.9500 . ?
C32 H32A 0.9500 . ?
C33 N34 1.295(10) . ?
C33 C40 1.503(13) . ?
N34 O35 1.431(10) . ?
O35 C36 1.363(10) . ?
C36 O36 1.227(12) . ?
C36 O37 1.300(13) . ?
O37 C38 1.451(11) . ?
C38 C39 1.449(18) . ?
C38 H38A 0.9900 . ?
C38 H38B 0.9900 . ?
C39 H39A 0.9800 . ?
C39 H39B 0.9800 . ?
C39 H39C 0.9800 . ?
C40 H40A 0.9800 . ?
C40 H40B 0.9800 . ?
C40 H40C 0.9800 . ?

loop_
_geom_torsion_atom_site_label_1
_geom_torsion_atom_site_label_2
_geom_torsion_atom_site_label_3
_geom_torsion_atom_site_label_4
_geom_torsion
_geom_torsion_site_symmetry_1
_geom_torsion_site_symmetry_2
_geom_torsion_site_symmetry_3
_geom_torsion_site_symmetry_4
_geom_torsion_publ_flag
C6 C1 C2 C3 1.2(12) . . . . ?
C7 C1 C2 C3 -177.4(7) . . . . ?
C6 C1 C2 C13 -176.9(8) . . . . ?
C7 C1 C2 C13 4.5(12) . . . . ?
C1 C2 C3 C4 -1.2(13) . . . . ?
C13 C2 C3 C4 177.0(8) . . . . ?
C2 C3 C4 C5 2.1(13) . . . . ?
C3 C4 C5 C6 -3.1(13) . . . . ?
C4 C5 C6 C1 3.3(13) . . . . ?
C2 C1 C6 C5 -2.3(12) . . . . ?
C7 C1 C6 C5 176.4(8) . . . . ?
C6 C1 C7 C12 52.2(10) . . . . ?
C2 C1 C7 C12 -129.2(8) . . . . ?
C6 C1 C7 C8 -125.9(8) . . . . ?
C2 C1 C7 C8 52.7(11) . . . . ?
C12 C7 C8 C9 -0.6(13) . . . . ?
C1 C7 C8 C9 177.5(8) . . . . ?
C7 C8 C9 C10 -1.4(15) . . . . ?
C8 C9 C10 C11 4.1(14) . . . . ?
C8 C9 C10 Cl10 178.8(7) . . . . ?
C9 C10 C11 C12 -5.0(13) . . . . ?
Cl10 C10 C11 C12 -179.8(6) . . . . ?
C10 C11 C12 C7 3.1(13) . . . . ?
C8 C7 C12 C11 -0.3(12) . . . . ?
C1 C7 C12 C11 -178.4(7) . . . . ?
C1 C2 C13 N14 -131.6(10) . . . . ?
C3 C2 C13 N14 50.3(13) . . . . ?
C1 C2 C13 C20 51.2(13) . . . . ?
C3 C2 C13 C20 -126.9(9) . . . . ?
C2 C13 N14 O15 -175.7(8) . . . . ?
C20 C13 N14 O15 1.6(13) . . . . ?
C13 N14 O15 C16 -179.7(9) . . . . ?
N14 O15 C16 O16 -4.5(15) . . . . ?
N14 O15 C16 O17 176.5(8) . . . . ?
O16 C16 O17 C18 -1.1(18) . . . . ?
O15 C16 O17 C18 177.9(10) . . . . ?
C16 O17 C18 C19 -84.8(13) . . . . ?
C26 C21 C22 C23 2.3(12) . . . . ?
C27 C21 C22 C23 176.5(8) . . . . ?
C26 C21 C22 C33 178.1(8) . . . . ?
C27 C21 C22 C33 -7.7(13) . . . . ?
C21 C22 C23 C24 -3.7(13) . . . . ?
C33 C22 C23 C24 -179.6(9) . . . . ?
C22 C23 C24 C25 1.7(14) . . . . ?
C23 C24 C25 C26 1.8(15) . . . . ?
C24 C25 C26 C21 -3.2(15) . . . . ?
C22 C21 C26 C25 1.1(14) . . . . ?
C27 C21 C26 C25 -173.4(9) . . . . ?
C26 C21 C27 C28 123.4(9) . . . . ?
C22 C21 C27 C28 -50.8(13) . . . . ?
C26 C21 C27 C32 -61.5(11) . . . . ?
C22 C21 C27 C32 124.4(9) . . . . ?
C32 C27 C28 C29 5.7(14) . . . . ?
C21 C27 C28 C29 -179.2(8) . . . . ?
C27 C28 C29 C30 -0.5(14) . . . . ?
C28 C29 C30 C31 -4.3(14) . . . . ?
C28 C29 C30 Cl30 -179.5(8) . . . . ?
C29 C30 C31 C32 4.2(14) . . . . ?
Cl30 C30 C31 C32 179.5(7) . . . . ?
C28 C27 C32 C31 -5.8(13) . . . . ?
C21 C27 C32 C31 179.1(8) . . . . ?
C30 C31 C32 C27 0.7(14) . . . . ?
C21 C22 C33 N34 135.6(10) . . . . ?
C23 C22 C33 N34 -48.7(12) . . . . ?
C21 C22 C33 C40 -44.8(15) . . . . ?
C23 C22 C33 C40 131.0(11) . . . . ?
C22 C33 N34 O35 177.5(8) . . . . ?
C40 C33 N34 O35 -2.2(16) . . . . ?
C33 N34 O35 C36 178.7(9) . . . . ?
N34 O35 C36 O36 -0.1(17) . . . . ?
N34 O35 C36 O37 -179.7(9) . . . . ?
O36 C36 O37 C38 0(2) . . . . ?
O35 C36 O37 C38 179.2(11) . . . . ?
C36 O37 C38 C39 171.7(12) . . . . ?
